data_4323495
loop_
_publ_author_name
'Hiroki Oshio'
'Hiroshi Okamoto'
'Toshihiko Kikuchi'
'Tasuku Ito'

_publ_contact_author
;
     Hiroki OSHIO name
     Departmento of Chemistry, Graduate School of Science
     Tohoku University
     Sendai 980-77
     Japan
;
_publ_contact_author_email oshio@agnus.chem.tohoku.ac.jp
_publ_contact_author_fax +81-22-217-6548
_publ_contact_author_phone +81-22-217-6545
_publ_section_title
;
 The Ferromagnetic Chain System catena-(\m-CrO4-O,O')[NiII(cyclam)].2H2O
;
_journal_name_full 'Inorganic Chemistry'
_journal_page_first 3201
_journal_page_last 3203
_journal_paper_doi 10.1021/ic970180m
_journal_volume 36
_journal_year 1997
_chemical_formula_sum 'C10 H28 Cr N4 Ni O6'
_chemical_formula_weight 411.05
_space_group_IT_number 2
_symmetry_cell_setting triclinic
_symmetry_space_group_name_Hall '-P 1'
_symmetry_space_group_name_H-M 'P -1'
_atom_sites_solution_hydrogens fdif
_atom_sites_solution_primary heavy
_atom_sites_solution_secondary fdif
_audit_creation_date 95-04-28
_audit_creation_method from_xtal_archive_file_using_CIFIO
_cell_angle_alpha 92.86(2)
_cell_angle_beta 117.74(2)
_cell_angle_gamma 105.06(2)
_cell_formula_units_Z 2
_cell_length_a 9.156(2)
_cell_length_b 12.168(2)
_cell_length_c 9.027(3)
_cell_measurement_reflns_used 20
_cell_measurement_temperature 213
_cell_measurement_theta_max 15.0
_cell_measurement_theta_min 12.5
_cell_volume 842.2(4)
_computing_cell_refinement 'Rigaku/AFC Diffractometer Control'
_computing_data_collection 'Rigaku/AFC Diffractometer Control'
_computing_data_reduction xtal_DIFDAT_ADDREF_SORTRF
_computing_molecular_graphics xtal
_computing_publication_material xtal_CIFIO
_computing_structure_refinement xtal_CRYLSQ
_computing_structure_solution xtal
_diffrn_ambient_temperature 213.15
_diffrn_measurement_device Rigaku5
_diffrn_measurement_method '2\q/\w sans'
_diffrn_radiation_monochromator graphite
_diffrn_radiation_source 'fine-focus sealed tube'
_diffrn_radiation_type xray_tube
_diffrn_radiation_wavelength 0.71073
_diffrn_reflns_av_R_equivalents .011
_diffrn_reflns_av_sigmaI/netI .019
_diffrn_reflns_limit_h_max 11
_diffrn_reflns_limit_h_min 0
_diffrn_reflns_limit_k_max 15
_diffrn_reflns_limit_k_min -15
_diffrn_reflns_limit_l_max 10
_diffrn_reflns_limit_l_min -11
_diffrn_reflns_number 4102
_diffrn_reflns_reduction_process perpendicular_monochr_Lp
_diffrn_reflns_theta_max 27.5
_diffrn_reflns_theta_min 1.77
_diffrn_standards_interval_count 200
_diffrn_standards_number 3
_exptl_absorpt_coefficient_mu 18.2
_exptl_absorpt_correction_T_max 1.06
_exptl_absorpt_correction_T_min 0.99
_exptl_absorpt_correction_type psi-scan
_exptl_crystal_colour red
_exptl_crystal_density_diffrn 1.621
_exptl_crystal_description tablet
_exptl_crystal_F_000 432
_exptl_crystal_size_max 0.30
_exptl_crystal_size_mid 0.15
_exptl_crystal_size_min 0.50
_refine_diff_density_max .491
_refine_diff_density_min -.838
_refine_ls_abs_structure_details none
_refine_ls_abs_structure_Flack 0
_refine_ls_extinction_coef .00000
_refine_ls_extinction_method none
_refine_ls_goodness_of_fit_all 1.593
_refine_ls_goodness_of_fit_obs 1.652
_refine_ls_hydrogen_treatment isotropic
_refine_ls_matrix_type full
_refine_ls_number_constraints 0
_refine_ls_number_parameters 314
_refine_ls_number_reflns 3444
_refine_ls_number_restraints 0
_refine_ls_R_factor_all .031
_refine_ls_R_factor_obs .027
_refine_ls_shift/esd_max 1.397
_refine_ls_shift/esd_mean .165
_refine_ls_structure_factor_coef F
_refine_ls_weighting_scheme calc
_refine_ls_wR_factor_all .037
_refine_ls_wR_factor_obs .036
_reflns_d_resolution_high .77
_reflns_d_resolution_low 11.487
_reflns_limit_h_max 11
_reflns_limit_h_min 0
_reflns_limit_k_max 15
_reflns_limit_k_min -15
_reflns_limit_l_max 10
_reflns_limit_l_min -11
_reflns_number_observed 3444
_reflns_number_total 3858
_reflns_observed_criterion >3sigma(I)
_cod_data_source_file ic970180m.cif
_cod_data_source_block nicro4
_cod_depositor_comments
;
The following automatic conversions were performed:

'_diffrn_ambient_temperature' value '-60' was changed to '213.15' -
it was converted from degrees Celsius(C) to Kelvins(K).

Automatic conversion script
Id: cif_fix_values 1715 2011-07-08 13:25:40Z adriana 

The following automatic conversions were performed:

'_atom_sites_solution_primary' value 'Heavy atom method' was changed
to 'heavy'.

Automatic conversion script
Id: cif_fix_values 6452 2018-10-05 10:23:21Z andrius 
;
_cod_original_sg_symbol_Hall -P_1
_cod_database_code 4323495

loop_
_symmetry_equiv_pos_as_xyz
+x,+y,+z
-x,-y,-z

loop_
_atom_site_aniso_label
_atom_site_aniso_U_11
_atom_site_aniso_U_22
_atom_site_aniso_U_33
_atom_site_aniso_U_12
_atom_site_aniso_U_13
_atom_site_aniso_U_23
Ni1 .0134(2) .0104(2) .0148(2) .0036(1) .0074(1) .0022(1)
Ni2 .0161(2) .0096(2) .0200(2) .0030(1) .0113(1) .0023(1)
Cr .0161(2) .0102(1) .0212(2) .0021(1) .0117(1) .0027(1)
O1 .0249(7) .0111(6) .0253(7) .0021(5) .0153(6) .0028(5)
O2 .0222(7) .0156(7) .0289(8) .0019(6) .0153(6) .0059(6)
O3 .0311(8) .0234(8) .049(1) .0117(7) .0295(8) .0092(7)
O4 .0269(8) .0244(8) .0227(7) -.0001(6) .0097(6) .0028(6)
O5 .035(1) .033(1) .038(1) .0102(8) .0137(8) .0027(8)
O6 .065(2) .043(1) .053(1) .018(1) .002(1) .001(1)
N1 .0193(8) .0140(8) .0175(8) .0035(7) .0096(7) .0035(6)
N2 .0167(8) .0131(8) .0236(8) .0049(6) .0109(7) .0042(6)
N3 .030(1) .0171(9) .045(1) .0020(7) .0274(9) -.0036(8)
N4 .0174(9) .028(1) .032(1) .0043(7) .0134(8) .0138(8)
C1 .022(1) .027(1) .021(1) .0108(9) .0068(9) .0073(8)
C2 .029(1) .023(1) .018(1) .0068(9) .0144(9) .0045(8)
C3 .033(1) .021(1) .028(1) .0075(9) .021(1) .0028(8)
C4 .022(1) .020(1) .031(1) .0070(8) .0184(9) .0051(8)
C5 .0163(9) .028(1) .028(1) .0092(8) .0077(8) .0034(9)
C6 .024(1) .054(2) .027(1) -.003(1) .008(1) .011(1)
C7 .042(2) .064(2) .025(1) -.014(1) .017(1) -.012(1)
C8 .044(2) .033(1) .052(2) -.009(1) .031(1) -.022(1)
C9 .046(2) .019(1) .080(2) .017(1) .043(2) .012(1)
C10 .032(1) .039(1) .067(2) .023(1) .029(1) .029(1)

loop_
_atom_site_label
_atom_site_fract_x
_atom_site_fract_y
_atom_site_fract_z
_atom_site_U_iso_or_equiv
_atom_site_thermal_displace_type
_atom_site_calc_flag
_atom_site_calc_attached_atom
Ni1 .00000 .00000 1.00000 .0128(1) Uani ? ?
Ni2 .50000 .50000 1.00000 .0146(1) Uani ? ?
Cr .18907(4) .29116(2) 1.05547(4) .0152(1) Uani ? ?
O1 .1162(2) .1556(1) .9515(2) .0201(5) Uani ? ?
O2 .2702(2) .3808(1) .9620(2) .0220(5) Uani ? ?
O3 .0267(2) .3243(1) 1.0602(2) .0294(6) Uani ? ?
O4 .3429(2) .3004(1) 1.2511(2) .0276(5) Uani ? ?
O5 -.1616(3) .4292(2) .7908(3) .0380(7) Uani ? ?
O6 .6419(4) .2454(2) .4946(3) .066(1) Uani ? ?
N1 -.1534(2) -.0592(1) .7385(2) .0171(6) Uani ? ?
N2 .1970(2) -.0638(1) 1.0213(2) .0173(6) Uani ? ?
N3 .5335(3) .3766(2) .8645(3) .0283(7) Uani ? ?
N4 .3543(2) .5597(2) .7876(3) .0260(7) Uani ? ?
C1 -.2830(3) .0031(2) .6805(3) .0245(8) Uani ? ?
C2 -.0573(3) -.0485(2) .6438(3) .0227(7) Uani ? ?
C3 .0780(3) -.1113(2) .7082(3) .0252(8) Uani ? ?
C4 .2382(3) -.0520(2) .8824(3) .0223(7) Uani ? ?
C5 .3474(3) -.0067(2) 1.1924(3) .0249(8) Uani ? ?
C6 .2297(3) .4720(3) .6310(3) .041(1) Uani ? ?
C7 .3189(4) .4009(3) .5819(4) .051(1) Uani ? ?
C8 .3794(4) .3165(2) .6949(4) .045(1) Uani ? ?
C9 .5952(4) .2980(2) .9807(4) .042(1) Uani ? ?
C10 .2742(4) .6319(2) .8429(4) .041(1) Uani ? ?
H1n -.207(3) -.128(2) .725(3) .016(6) Uiso ? ?
H2n .163(3) -.132(2) 1.026(3) .026(7) Uiso ? ?
H3n .617(3) .410(2) .849(3) .022(6) Uiso ? ?
H4n .417(4) .594(3) .769(4) .035(8) Uiso ? ?
H1a -.373(3) -.032(2) .570(3) .025(6) Uiso ? ?
H1b -.230(3) .079(2) .684(3) .030(7) Uiso ? ?
H2a -.132(3) -.077(2) .528(3) .021(6) Uiso ? ?
H2b -.004(3) .035(2) .652(3) .014(5) Uiso ? ?
H3a .029(3) -.187(2) .711(3) .021(6) Uiso ? ?
H3b .117(4) -.121(2) .620(3) .037(7) Uiso ? ?
H4a .331(3) -.082(2) .902(3) .028(7) Uiso ? ?
H4b .288(3) .030(2) .885(3) .023(6) Uiso ? ?
H5a .406(3) .079(2) 1.188(3) .018(6) Uiso ? ?
H5b .436(4) -.043(2) 1.232(3) .033(7) Uiso ? ?
H6a .146(4) .426(3) .652(4) .041(8) Uiso ? ?
H6b .162(4) .515(3) .537(5) .07(1) Uiso ? ?
H7a .427(4) .452(3) .583(4) .051(9) Uiso ? ?
H7b .246(4) .361(3) .480(4) .06(1) Uiso ? ?
H8a .290(4) .273(2) .715(3) .034(7) Uiso ? ?
H8b .412(5) .264(3) .643(5) .07(1) Uiso ? ?
H9a .499(4) .251(3) .978(4) .041(8) Uiso ? ?
H9b .643(4) .244(3) .938(4) .055(9) Uiso ? ?
H10a .180(4) .579(3) .851(4) .038(7) Uiso ? ?
H10b .232(4) .684(3) .769(4) .06(1) Uiso ? ?
H11a .552(5) .266(3) .434(5) .06(1) Uiso ? ?
H11b .724(5) .303(3) .585(5) .07(1) Uiso ? ?
H12a -.089(4) .403(3) .881(4) .044(8) Uiso ? ?
H12b -.108(4) .503(3) .828(4) .06(1) Uiso ? ?

loop_
_atom_type_symbol
_atom_type_description
_atom_type_oxidation_number
_atom_type_number_in_cell
_atom_type_scat_dispersion_real
_atom_type_scat_dispersion_imag
_atom_type_scat_source
Ni ? 0 2 .285 1.113 Int._Tables_Vol_IV_Tables_2.2B_and_2.3.1
Cr ? 0 2 .284 .624 Int._Tables_Vol_IV_Tables_2.2B_and_2.3.1
O ? 0 12 .008 .006 Int._Tables_Vol_IV_Tables_2.2B_and_2.3.1
N ? 0 8 .004 .003 Int._Tables_Vol_IV_Tables_2.2B_and_2.3.1
C ? 0 20 .002 .002 Int._Tables_Vol_IV_Tables_2.2B_and_2.3.1
H ? 0 56 0 0 Int._Tables_Vol_IV_Tables_2.2B_and_2.3.1

loop_
_diffrn_attenuator_code
_diffrn_attenuator_scale
? ?
